data_4129284
loop_
_publ_author_name
'Do, Jean-Louis'
'Mottillo, Cristina'
'Tan, Davin'
'\<Strukil, Vjekoslav'
'Fri\<s\<ci\'c, Tomislav'

_publ_section_title
;
 Mechanochemical ruthenium-catalyzed olefin metathesis.
;
_journal_issue 7
_journal_name_full 'Journal of the American Chemical Society'
_journal_page_first 2476
_journal_page_last 2479
_journal_paper_doi 10.1021/jacs.5b00151
_journal_volume 137
_journal_year 2015
_chemical_formula_moiety C11H9N3O5
_chemical_formula_sum 'C11 H9 N3 O5'
_chemical_formula_weight 263.21
_chemical_name_common 5b
_space_group_crystal_system orthorhombic
_space_group_IT_number 61
_space_group_name_Hall '-P 2ac 2ab'
_space_group_name_H-M_alt 'P b c a'
_atom_sites_solution_hydrogens geom
_audit_creation_method SHELXL-2014
_cell_angle_alpha 90
_cell_angle_beta 90
_cell_angle_gamma 90
_cell_formula_units_Z 8
_cell_length_a 15.2219(8)
_cell_length_b 7.3672(3)
_cell_length_c 20.4067(9)
_cell_measurement_temperature 296(2)
_cell_volume 2288.46(18)
_computing_structure_refinement 'SHELXL-2014 (Sheldrick, 2014)'
_diffrn_ambient_temperature 296(2)
_diffrn_measured_fraction_theta_full 1.000
_diffrn_measured_fraction_theta_max 1.000
_diffrn_radiation_type MoK\a
_diffrn_radiation_wavelength 0.71073
_diffrn_reflns_av_R_equivalents 0.0192
_diffrn_reflns_av_unetI/netI 0.0097
_diffrn_reflns_Laue_measured_fraction_full 1.000
_diffrn_reflns_Laue_measured_fraction_max 1.000
_diffrn_reflns_limit_h_max 19
_diffrn_reflns_limit_h_min -19
_diffrn_reflns_limit_k_max 9
_diffrn_reflns_limit_k_min -9
_diffrn_reflns_limit_l_max 25
_diffrn_reflns_limit_l_min -25
_diffrn_reflns_number 23171
_diffrn_reflns_point_group_measured_fraction_full 1.000
_diffrn_reflns_point_group_measured_fraction_max 1.000
_diffrn_reflns_theta_full 25.242
_diffrn_reflns_theta_max 26.369
_diffrn_reflns_theta_min 1.996
_exptl_absorpt_coefficient_mu 0.124
_exptl_absorpt_correction_type none
_exptl_crystal_colour colourless
_exptl_crystal_density_diffrn 1.528
_exptl_crystal_description prism
_exptl_crystal_F_000 1088
_exptl_crystal_size_max 0.500
_exptl_crystal_size_mid 0.400
_exptl_crystal_size_min 0.400
_refine_diff_density_max 0.199
_refine_diff_density_min -0.255
_refine_diff_density_rms 0.073
_refine_ls_extinction_method none
_refine_ls_goodness_of_fit_ref 1.050
_refine_ls_hydrogen_treatment constr
_refine_ls_matrix_type full
_refine_ls_number_parameters 172
_refine_ls_number_reflns 2333
_refine_ls_number_restraints 48
_refine_ls_restrained_S_all 1.039
_refine_ls_R_factor_all 0.0445
_refine_ls_R_factor_gt 0.0384
_refine_ls_shift/su_max 0.000
_refine_ls_shift/su_mean 0.000
_refine_ls_structure_factor_coef Fsqd
_refine_ls_weighting_details 'w=1/[\s^2^(Fo^2^)+(0.0542P)^2^+0.5929P] where P=(Fo^2^+2Fc^2^)/3'
_refine_ls_weighting_scheme calc
_refine_ls_wR_factor_gt 0.0986
_refine_ls_wR_factor_ref 0.1042
_reflns_Friedel_coverage 0.000
_reflns_number_gt 2005
_reflns_number_total 2333
_reflns_threshold_expression 'I > 2\s(I)'
_cod_data_source_file ja5b00151_si_002.cif
_cod_data_source_block 5b
_cod_database_code 4129284
_shelx_space_group_comment
;
The symmetry employed for this shelxl refinement is uniquely defined
by the following loop, which should always be used as a source of
symmetry information in preference to the above space-group names.
They are only intended as comments.
;
_shelx_estimated_absorpt_t_min 0.941
_shelx_estimated_absorpt_t_max 0.952
_shelxl_version_number 2014-3

loop_
_space_group_symop_operation_xyz
'x, y, z'
'-x+1/2, -y, z+1/2'
'-x, y+1/2, -z+1/2'
'x+1/2, -y+1/2, -z'
'-x, -y, -z'
'x-1/2, y, -z-1/2'
'x, -y-1/2, z-1/2'
'-x-1/2, y-1/2, z'

loop_
_atom_site_label
_atom_site_type_symbol
_atom_site_fract_x
_atom_site_fract_y
_atom_site_fract_z
_atom_site_U_iso_or_equiv
_atom_site_adp_type
_atom_site_occupancy
_atom_site_site_symmetry_order
_atom_site_calc_flag
_atom_site_refinement_flags_posn
_atom_site_refinement_flags_adp
O1 O 0.03944(7) 0.21982(16) 0.51823(5) 0.0532(3) Uani 1 1 d . U
O4 O 0.00248(8) 0.80359(15) 0.31869(6) 0.0578(3) Uani 1 1 d . U
O2 O -0.19301(8) -0.04243(18) 0.35196(6) 0.0667(4) Uani 1 1 d . U
O3 O -0.20038(8) 0.09247(19) 0.25817(6) 0.0673(4) Uani 1 1 d . U
N1 N 0.15398(7) 0.29223(16) 0.45306(5) 0.0421(3) Uani 1 1 d . U
N3 N -0.04725(8) 0.68847(17) 0.29649(6) 0.0465(3) Uani 1 1 d . U
N2 N -0.17217(8) 0.07875(18) 0.31402(6) 0.0478(3) Uani 1 1 d . U
O5 O -0.09322(9) 0.71209(19) 0.24850(7) 0.0747(4) Uani 1 1 d . U
C8 C -0.05055(8) 0.50927(18) 0.32858(6) 0.0369(3) Uani 1 1 d . U
C7 C 0.00733(8) 0.47558(18) 0.37942(6) 0.0365(3) Uani 1 1 d . U
H7 H 0.0459 0.5651 0.3938 0.044 Uiso 1 1 calc R U
C11 C -0.05323(8) 0.17379(18) 0.38837(6) 0.0367(3) Uani 1 1 d . U
H11 H -0.0557 0.0609 0.4087 0.044 Uiso 1 1 calc R U
C6 C 0.00665(8) 0.30505(17) 0.40862(6) 0.0348(3) Uani 1 1 d . U
C5 C 0.06833(9) 0.26634(17) 0.46479(6) 0.0370(3) Uani 1 1 d . U
C9 C -0.10904(8) 0.3822(2) 0.30558(6) 0.0392(3) Uani 1 1 d . U
H9 H -0.1465 0.4067 0.2707 0.047 Uiso 1 1 calc R U
C10 C -0.10911(8) 0.21637(19) 0.33704(6) 0.0378(3) Uani 1 1 d . U
C1 C 0.19603(9) 0.3142(2) 0.38842(7) 0.0498(4) Uani 1 1 d . U
H1A H 0.1801 0.4288 0.3683 0.060 Uiso 1 1 calc R U
H1B H 0.1807 0.2156 0.3591 0.060 Uiso 1 1 calc R U
C4 C 0.21897(10) 0.2662(2) 0.50529(7) 0.0510(4) Uani 1 1 d . U
H4A H 0.2134 0.1472 0.5253 0.061 Uiso 1 1 calc R U
H4B H 0.2136 0.3586 0.5389 0.061 Uiso 1 1 calc R U
C2 C 0.29106(10) 0.3093(2) 0.40618(9) 0.0567(4) Uani 1 1 d . U
H2 H 0.3364 0.3229 0.3760 0.068 Uiso 1 1 calc R U
C3 C 0.30339(10) 0.2839(3) 0.46867(9) 0.0606(5) Uani 1 1 d . U
H3 H 0.3585 0.2776 0.4882 0.073 Uiso 1 1 calc R U

loop_
_atom_site_aniso_label
_atom_site_aniso_U_11
_atom_site_aniso_U_22
_atom_site_aniso_U_33
_atom_site_aniso_U_23
_atom_site_aniso_U_13
_atom_site_aniso_U_12
O1 0.0561(6) 0.0681(7) 0.0353(5) 0.0096(5) 0.0000(4) -0.0033(5)
O4 0.0668(8) 0.0473(6) 0.0594(7) 0.0091(5) 0.0006(5) -0.0047(5)
O2 0.0583(7) 0.0795(8) 0.0622(7) 0.0120(6) -0.0046(6) -0.0300(6)
O3 0.0667(8) 0.0814(9) 0.0537(7) 0.0006(6) -0.0229(6) -0.0165(6)
N1 0.0394(6) 0.0523(7) 0.0346(6) 0.0048(5) -0.0084(5) 0.0015(5)
N3 0.0444(7) 0.0507(7) 0.0444(7) 0.0113(5) 0.0020(5) 0.0086(5)
N2 0.0357(6) 0.0619(8) 0.0457(7) -0.0018(6) -0.0034(5) -0.0057(6)
O5 0.0759(9) 0.0779(9) 0.0703(8) 0.0324(7) -0.0259(7) 0.0000(7)
C8 0.0336(6) 0.0415(7) 0.0354(6) 0.0044(5) 0.0049(5) 0.0076(5)
C7 0.0337(6) 0.0395(7) 0.0361(6) -0.0011(5) 0.0008(5) 0.0027(5)
C11 0.0335(6) 0.0417(7) 0.0347(6) 0.0011(5) 0.0028(5) 0.0013(5)
C6 0.0321(6) 0.0410(7) 0.0313(6) -0.0010(5) 0.0012(5) 0.0041(5)
C5 0.0422(7) 0.0357(6) 0.0329(6) -0.0001(5) -0.0031(5) 0.0012(5)
C9 0.0287(6) 0.0556(8) 0.0332(6) 0.0021(6) -0.0002(5) 0.0079(5)
C10 0.0277(6) 0.0491(8) 0.0366(6) -0.0031(5) 0.0021(5) -0.0003(5)
C1 0.0397(7) 0.0693(10) 0.0404(7) 0.0054(7) -0.0001(6) 0.0078(7)
C4 0.0522(8) 0.0569(9) 0.0439(8) 0.0010(7) -0.0193(7) 0.0028(7)
C2 0.0379(8) 0.0681(10) 0.0640(10) -0.0037(8) -0.0006(7) 0.0080(7)
C3 0.0411(8) 0.0715(11) 0.0692(11) -0.0096(9) -0.0192(8) 0.0084(7)

loop_
_atom_type_symbol
_atom_type_description
_atom_type_scat_dispersion_real
_atom_type_scat_dispersion_imag
_atom_type_scat_source
C C 0.0033 0.0016 'International Tables Vol C Tables 4.2.6.8 and 6.1.1.4'
H H 0.0000 0.0000 'International Tables Vol C Tables 4.2.6.8 and 6.1.1.4'
N N 0.0061 0.0033 'International Tables Vol C Tables 4.2.6.8 and 6.1.1.4'
O O 0.0106 0.0060 'International Tables Vol C Tables 4.2.6.8 and 6.1.1.4'

loop_
_geom_angle_atom_site_label_1
_geom_angle_atom_site_label_2
_geom_angle_atom_site_label_3
_geom_angle
C5 N1 C4 120.53(12)
C5 N1 C1 126.73(11)
C4 N1 C1 111.81(11)
O5 N3 O4 123.71(13)
O5 N3 C8 117.78(13)
O4 N3 C8 118.50(12)
O3 N2 O2 124.01(13)
O3 N2 C10 117.99(13)
O2 N2 C10 117.99(12)
C9 C8 C7 123.12(12)
C9 C8 N3 118.69(11)
C7 C8 N3 118.16(12)
C8 C7 C6 118.60(12)
C10 C11 C6 118.00(12)
C7 C6 C11 120.35(12)
C7 C6 C5 119.45(11)
C11 C6 C5 120.12(11)
O1 C5 N1 123.27(12)
O1 C5 C6 120.39(12)
N1 C5 C6 116.30(11)
C8 C9 C10 116.38(12)
C9 C10 C11 123.49(12)
C9 C10 N2 117.48(12)
C11 C10 N2 119.03(12)
N1 C1 C2 101.60(12)
N1 C4 C3 101.84(12)
C3 C2 C1 112.39(15)
C2 C3 C4 112.27(14)

loop_
_geom_bond_atom_site_label_1
_geom_bond_atom_site_label_2
_geom_bond_distance
O1 C5 1.2248(16)
O4 N3 1.2238(17)
O2 N2 1.2236(17)
O3 N2 1.2222(16)
N1 C5 1.3392(18)
N1 C4 1.4669(17)
N1 C1 1.4750(18)
N3 O5 1.2162(17)
N3 C8 1.4746(17)
N2 C10 1.4731(18)
C8 C9 1.375(2)
C8 C7 1.3835(18)
C7 C6 1.3905(18)
C11 C10 1.3853(18)
C11 C6 1.3917(18)
C6 C5 1.5088(17)
C9 C10 1.380(2)
C1 C2 1.492(2)
C4 C3 1.492(2)
C2 C3 1.302(2)
